data_7015666
loop_
_publ_author_name
'Siemeling, Ulrich'
'Klemann, Thorsten'
'Bruhn, Clemens'
'Schulz, Ji\<r\'i'
'\<St\<epni\<cka, Petr'

_publ_section_title
;
 The coordination behaviour of ferrocene-based pyridylphosphine ligands
 towards Zn(II), Cd(II) and Hg(II).
;
_journal_issue 17
_journal_name_full 'Dalton transactions (Cambridge, England : 2003)'
_journal_page_first 4722
_journal_page_last 4740
_journal_paper_doi 10.1039/c0dt01810d
_journal_volume 40
_journal_year 2011
_chemical_formula_moiety 'C27 H22 Cd Fe I2 N P'
_chemical_formula_sum 'C27 H22 Cd Fe I2 N P'
_chemical_formula_weight 813.48
_chemical_name_systematic
;
?
;
_space_group_IT_number 2
_symmetry_cell_setting triclinic
_symmetry_Int_Tables_number 2
_symmetry_space_group_name_Hall '-P 1'
_symmetry_space_group_name_H-M 'P -1'
_atom_sites_solution_hydrogens geom
_atom_sites_solution_primary direct
_atom_sites_solution_secondary difmap
_audit_creation_method SHELXL-97
_cell_angle_alpha 72.904(6)
_cell_angle_beta 69.694(7)
_cell_angle_gamma 70.125(7)
_cell_formula_units_Z 2
_cell_length_a 10.4638(10)
_cell_length_b 10.5429(8)
_cell_length_c 14.1699(11)
_cell_measurement_reflns_used 12579
_cell_measurement_temperature 193(2)
_cell_measurement_theta_max 25.59
_cell_measurement_theta_min 1.56
_cell_volume 1351.0(2)
_computing_structure_refinement 'SHELXL-97 (Sheldrick, 1997)'
_computing_structure_solution 'SHELXS-97 (Sheldrick, 1990)'
_diffrn_ambient_temperature 193(2)
_diffrn_detector 'image plate (34 cm diameter)'
_diffrn_detector_area_resol_mean 6.67
_diffrn_detector_type STOE
_diffrn_measured_fraction_theta_full 0.941
_diffrn_measured_fraction_theta_max 0.941
_diffrn_measurement_details ' 180 frames, detector distance = 135 mm'
_diffrn_measurement_device '2-circle goniometer'
_diffrn_measurement_device_type 'STOE IPDS 2'
_diffrn_measurement_method 'rotation method'
_diffrn_radiation_collimation '0.5 mm diameter, multiple pinhole'
_diffrn_radiation_monochromator 'plane graphite'
_diffrn_radiation_polarisn_norm 0
_diffrn_radiation_type 'Mo K\a'
_diffrn_radiation_wavelength 0.71073
_diffrn_reflns_av_R_equivalents 0.0464
_diffrn_reflns_av_sigmaI/netI 0.0449
_diffrn_reflns_limit_h_max 12
_diffrn_reflns_limit_h_min -12
_diffrn_reflns_limit_k_max 12
_diffrn_reflns_limit_k_min -12
_diffrn_reflns_limit_l_max 15
_diffrn_reflns_limit_l_min -16
_diffrn_reflns_number 8799
_diffrn_reflns_theta_full 25.00
_diffrn_reflns_theta_max 25.00
_diffrn_reflns_theta_min 1.56
_diffrn_source 'sealed X-ray tube, 12 x 0.4 mm long-fine focus'
_diffrn_source_current 30
_diffrn_source_power 1.50
_diffrn_source_voltage 50
_diffrn_standards_decay_% none
_exptl_absorpt_coefficient_mu 3.684
_exptl_absorpt_correction_T_max 0.8511
_exptl_absorpt_correction_T_min 0.2744
_exptl_absorpt_correction_type integration
_exptl_absorpt_process_details 'X-red ver. 1.31 (Stoe & Cie. 2005)'
_exptl_crystal_colour orange
_exptl_crystal_density_diffrn 2.000
_exptl_crystal_density_method 'not measured'
_exptl_crystal_description plate
_exptl_crystal_F_000 772
_exptl_crystal_size_max 0.36
_exptl_crystal_size_mid 0.19
_exptl_crystal_size_min 0.04
_refine_diff_density_max 0.793
_refine_diff_density_min -0.845
_refine_diff_density_rms 0.114
_refine_ls_extinction_coef 0.0041(4)
_refine_ls_extinction_expression Fc^*^=kFc[1+0.001xFc^2^\l^3^/sin(2\q)]^-1/4^
_refine_ls_extinction_method SHELXL
_refine_ls_goodness_of_fit_ref 1.111
_refine_ls_hydrogen_treatment constr
_refine_ls_matrix_type full
_refine_ls_number_parameters 299
_refine_ls_number_reflns 4481
_refine_ls_number_restraints 0
_refine_ls_restrained_S_all 1.111
_refine_ls_R_factor_all 0.0324
_refine_ls_R_factor_gt 0.0282
_refine_ls_shift/su_max 0.001
_refine_ls_shift/su_mean 0.000
_refine_ls_structure_factor_coef Fsqd
_refine_ls_weighting_details 'calc w=1/[\s^2^(Fo^2^)+(0.0467P)^2^+0.5229P] where P=(Fo^2^+2Fc^2^)/3'
_refine_ls_weighting_scheme calc
_refine_ls_wR_factor_gt 0.0758
_refine_ls_wR_factor_ref 0.0835
_reflns_number_gt 3978
_reflns_number_total 4481
_reflns_threshold_expression >2sigma(I)
_cod_data_source_file c0dt01810d.txt
_cod_data_source_block i0731
_cod_database_code 7015666

loop_
_symmetry_equiv_pos_as_xyz
'x, y, z'
'-x, -y, -z'

loop_
_atom_site_label
_atom_site_type_symbol
_atom_site_fract_x
_atom_site_fract_y
_atom_site_fract_z
_atom_site_U_iso_or_equiv
_atom_site_adp_type
_atom_site_occupancy
_atom_site_symmetry_multiplicity
_atom_site_calc_flag
_atom_site_refinement_flags
_atom_site_disorder_assembly
_atom_site_disorder_group
C1 C 0.6107(4) 0.7162(4) 0.1238(3) 0.0312(9) Uani 1 1 d . . .
C2 C 0.4692(4) 0.7543(5) 0.1132(3) 0.0407(10) Uani 1 1 d . . .
H2A H 0.4035 0.8421 0.1162 0.049 Uiso 1 1 calc R . .
C3 C 0.4453(5) 0.6395(5) 0.0977(4) 0.0430(11) Uani 1 1 d . . .
H3A H 0.3610 0.6368 0.0881 0.052 Uiso 1 1 calc R . .
C4 C 0.5687(5) 0.5282(5) 0.0989(4) 0.0433(11) Uani 1 1 d . . .
H4A H 0.5808 0.4384 0.0904 0.052 Uiso 1 1 calc R . .
C5 C 0.6712(4) 0.5743(4) 0.1152(3) 0.0348(9) Uani 1 1 d . . .
H5A H 0.7633 0.5207 0.1195 0.042 Uiso 1 1 calc R . .
C6 C 0.5416(4) 0.4699(4) 0.3651(3) 0.0355(9) Uani 1 1 d . . .
C7 C 0.4923(4) 0.6126(5) 0.3756(3) 0.0379(10) Uani 1 1 d . . .
H7A H 0.5439 0.6615 0.3885 0.045 Uiso 1 1 calc R . .
C8 C 0.3539(5) 0.6665(5) 0.3633(3) 0.0472(12) Uani 1 1 d . . .
H8A H 0.2972 0.7582 0.3658 0.057 Uiso 1 1 calc R . .
C9 C 0.3145(5) 0.5610(6) 0.3466(4) 0.0539(13) Uani 1 1 d . . .
H9A H 0.2267 0.5694 0.3364 0.065 Uiso 1 1 calc R . .
C10 C 0.4296(5) 0.4394(5) 0.3477(4) 0.0449(11) Uani 1 1 d . . .
H10A H 0.4314 0.3531 0.3383 0.054 Uiso 1 1 calc R . .
C11 C 0.6765(4) 0.3727(4) 0.3766(3) 0.0334(9) Uani 1 1 d . . .
C12 C 0.6915(5) 0.2314(5) 0.4009(4) 0.0450(11) Uani 1 1 d . . .
H12A H 0.6156 0.1979 0.4053 0.054 Uiso 1 1 calc R . .
C13 C 0.8142(6) 0.1401(5) 0.4186(4) 0.0517(13) Uani 1 1 d . . .
H13A H 0.8248 0.0438 0.4327 0.062 Uiso 1 1 calc R . .
C14 C 0.9223(5) 0.1897(5) 0.4157(4) 0.0476(12) Uani 1 1 d . . .
H14A H 1.0067 0.1291 0.4309 0.057 Uiso 1 1 calc R . .
C15 C 0.9030(5) 0.3316(5) 0.3897(4) 0.0412(10) Uani 1 1 d . . .
H15A H 0.9762 0.3670 0.3880 0.049 Uiso 1 1 calc R . .
C16 C 0.5555(4) 0.9526(4) 0.2092(3) 0.0343(9) Uani 1 1 d . . .
C17 C 0.5271(4) 0.9609(4) 0.3106(3) 0.0378(10) Uani 1 1 d . . .
H17A H 0.5830 0.8944 0.3525 0.045 Uiso 1 1 calc R . .
C18 C 0.4180(5) 1.0652(5) 0.3512(4) 0.0453(11) Uani 1 1 d . . .
H18A H 0.3988 1.0690 0.4211 0.054 Uiso 1 1 calc R . .
C19 C 0.3366(5) 1.1638(5) 0.2917(4) 0.0471(12) Uani 1 1 d . . .
H19A H 0.2608 1.2346 0.3204 0.057 Uiso 1 1 calc R . .
C20 C 0.3669(5) 1.1583(5) 0.1889(5) 0.0522(13) Uani 1 1 d . . .
H20A H 0.3129 1.2272 0.1468 0.063 Uiso 1 1 calc R . .
C21 C 0.4745(5) 1.0539(5) 0.1479(4) 0.0442(11) Uani 1 1 d . . .
H21A H 0.4939 1.0506 0.0779 0.053 Uiso 1 1 calc R . .
C22 C 0.7975(4) 0.8927(4) 0.0333(3) 0.0339(9) Uani 1 1 d . . .
C23 C 0.8734(5) 0.8136(5) -0.0410(4) 0.0466(12) Uani 1 1 d . . .
H23A H 0.8695 0.7210 -0.0268 0.056 Uiso 1 1 calc R . .
C24 C 0.9549(6) 0.8663(7) -0.1356(4) 0.0663(16) Uani 1 1 d . . .
H24A H 1.0066 0.8106 -0.1856 0.080 Uiso 1 1 calc R . .
C25 C 0.9596(6) 1.0012(7) -0.1557(5) 0.0666(17) Uani 1 1 d . . .
H25A H 1.0133 1.0394 -0.2206 0.080 Uiso 1 1 calc R . .
C26 C 0.8869(5) 1.0808(5) -0.0823(5) 0.0611(16) Uani 1 1 d . . .
H26A H 0.8919 1.1731 -0.0965 0.073 Uiso 1 1 calc R . .
C27 C 0.8059(5) 1.0264(5) 0.0128(5) 0.0503(13) Uani 1 1 d . . .
H27A H 0.7565 1.0813 0.0635 0.060 Uiso 1 1 calc R . .
N1 N 0.7850(3) 0.4213(3) 0.3668(3) 0.0336(8) Uani 1 1 d . . .
P1 P 0.69590(10) 0.81209(10) 0.15654(8) 0.0289(2) Uani 1 1 d . . .
Fe1 Fe 0.49336(6) 0.59651(6) 0.23471(5) 0.03223(16) Uani 1 1 d . . .
Cd1 Cd 0.84082(3) 0.63296(3) 0.27681(2) 0.02893(11) Uani 1 1 d . . .
I1 I 0.86281(3) 0.72827(3) 0.42870(2) 0.04081(12) Uani 1 1 d . . .
I2 I 1.08915(3) 0.52017(3) 0.14282(2) 0.04028(12) Uani 1 1 d . . .

loop_
_atom_site_aniso_label
_atom_site_aniso_U_11
_atom_site_aniso_U_22
_atom_site_aniso_U_33
_atom_site_aniso_U_23
_atom_site_aniso_U_13
_atom_site_aniso_U_12
C1 0.031(2) 0.042(2) 0.020(2) -0.0033(17) -0.0068(15) -0.0111(17)
C2 0.036(2) 0.055(3) 0.029(3) 0.000(2) -0.0125(18) -0.015(2)
C3 0.044(2) 0.057(3) 0.035(3) -0.004(2) -0.0135(19) -0.025(2)
C4 0.057(3) 0.042(2) 0.039(3) -0.012(2) -0.007(2) -0.026(2)
C5 0.037(2) 0.038(2) 0.028(2) -0.0091(18) -0.0012(17) -0.0140(18)
C6 0.042(2) 0.036(2) 0.027(2) -0.0005(18) -0.0033(17) -0.0206(19)
C7 0.036(2) 0.048(3) 0.024(2) -0.0080(19) -0.0003(17) -0.0120(19)
C8 0.038(2) 0.060(3) 0.027(3) -0.004(2) 0.0002(19) -0.005(2)
C9 0.033(2) 0.081(4) 0.043(3) -0.004(3) -0.001(2) -0.026(2)
C10 0.043(2) 0.055(3) 0.040(3) -0.002(2) -0.006(2) -0.029(2)
C11 0.039(2) 0.039(2) 0.022(2) -0.0009(17) -0.0087(17) -0.0138(18)
C12 0.061(3) 0.034(2) 0.045(3) -0.004(2) -0.011(2) -0.024(2)
C13 0.068(3) 0.031(2) 0.049(3) -0.004(2) -0.014(2) -0.010(2)
C14 0.053(3) 0.038(2) 0.042(3) 0.005(2) -0.017(2) -0.009(2)
C15 0.046(2) 0.037(2) 0.039(3) 0.0033(19) -0.0161(19) -0.0134(19)
C16 0.034(2) 0.031(2) 0.036(3) -0.0067(18) -0.0137(17) -0.0023(16)
C17 0.039(2) 0.033(2) 0.039(3) -0.0085(19) -0.0117(18) -0.0034(17)
C18 0.046(3) 0.044(2) 0.045(3) -0.021(2) -0.005(2) -0.010(2)
C19 0.034(2) 0.043(2) 0.065(4) -0.024(2) -0.015(2) 0.0029(19)
C20 0.048(3) 0.036(2) 0.072(4) -0.011(2) -0.033(2) 0.006(2)
C21 0.046(3) 0.041(2) 0.043(3) -0.009(2) -0.019(2) 0.000(2)
C22 0.034(2) 0.033(2) 0.035(2) 0.0032(18) -0.0158(17) -0.0112(17)
C23 0.061(3) 0.051(3) 0.034(3) -0.009(2) -0.004(2) -0.031(2)
C24 0.070(4) 0.091(4) 0.041(3) -0.009(3) 0.000(3) -0.045(3)
C25 0.068(3) 0.075(4) 0.056(4) 0.019(3) -0.018(3) -0.044(3)
C26 0.053(3) 0.034(2) 0.093(5) 0.022(3) -0.033(3) -0.024(2)
C27 0.036(2) 0.040(2) 0.072(4) -0.003(2) -0.017(2) -0.011(2)
N1 0.0388(18) 0.0293(17) 0.034(2) 0.0011(14) -0.0136(15) -0.0131(14)
P1 0.0296(5) 0.0265(5) 0.0289(6) -0.0045(4) -0.0101(4) -0.0042(4)
Fe1 0.0295(3) 0.0396(3) 0.0276(3) -0.0050(3) -0.0053(2) -0.0132(2)
Cd1 0.02921(18) 0.02674(17) 0.0298(2) -0.00471(12) -0.00925(12) -0.00582(12)
I1 0.0512(2) 0.04024(18) 0.0366(2) -0.01047(13) -0.01679(13) -0.01176(14)
I2 0.03248(17) 0.03488(17) 0.0460(2) -0.01283(13) -0.00207(12) -0.00468(12)

loop_
_atom_type_symbol
_atom_type_description
_atom_type_scat_dispersion_real
_atom_type_scat_dispersion_imag
_atom_type_scat_source
C C 0.0033 0.0016 'International Tables Vol C Tables 4.2.6.8 and 6.1.1.4'
H H 0.0000 0.0000 'International Tables Vol C Tables 4.2.6.8 and 6.1.1.4'
N N 0.0061 0.0033 'International Tables Vol C Tables 4.2.6.8 and 6.1.1.4'
P P 0.1023 0.0942 'International Tables Vol C Tables 4.2.6.8 and 6.1.1.4'
Fe Fe 0.3463 0.8444 'International Tables Vol C Tables 4.2.6.8 and 6.1.1.4'
Cd Cd -0.8075 1.2024 'International Tables Vol C Tables 4.2.6.8 and 6.1.1.4'
I I -0.4742 1.8119 'International Tables Vol C Tables 4.2.6.8 and 6.1.1.4'

loop_
_geom_angle_atom_site_label_1
_geom_angle_atom_site_label_2
_geom_angle_atom_site_label_3
_geom_angle
_geom_angle_site_symmetry_1
_geom_angle_site_symmetry_3
_geom_angle_publ_flag
C5 C1 C2 106.8(4) . . ?
C5 C1 P1 123.4(3) . . ?
C2 C1 P1 129.4(3) . . ?
C5 C1 Fe1 69.5(2) . . ?
C2 C1 Fe1 69.2(2) . . ?
P1 C1 Fe1 120.8(2) . . ?
C3 C2 C1 108.5(4) . . ?
C3 C2 Fe1 70.9(3) . . ?
C1 C2 Fe1 69.0(3) . . ?
C3 C2 H2A 125.8 . . ?
C1 C2 H2A 125.8 . . ?
Fe1 C2 H2A 125.9 . . ?
C2 C3 C4 108.5(4) . . ?
C2 C3 Fe1 68.9(3) . . ?
C4 C3 Fe1 69.7(3) . . ?
C2 C3 H3A 125.8 . . ?
C4 C3 H3A 125.8 . . ?
Fe1 C3 H3A 127.2 . . ?
C3 C4 C5 108.3(4) . . ?
C3 C4 Fe1 69.9(3) . . ?
C5 C4 Fe1 68.8(2) . . ?
C3 C4 H4A 125.9 . . ?
C5 C4 H4A 125.9 . . ?
Fe1 C4 H4A 127.0 . . ?
C4 C5 C1 108.0(4) . . ?
C4 C5 Fe1 70.4(2) . . ?
C1 C5 Fe1 69.1(2) . . ?
C4 C5 H5A 126.0 . . ?
C1 C5 H5A 126.0 . . ?
Fe1 C5 H5A 126.1 . . ?
C10 C6 C7 106.8(4) . . ?
C10 C6 C11 126.3(4) . . ?
C7 C6 C11 126.8(4) . . ?
C10 C6 Fe1 69.7(3) . . ?
C7 C6 Fe1 69.3(3) . . ?
C11 C6 Fe1 128.8(3) . . ?
C8 C7 C6 108.1(4) . . ?
C8 C7 Fe1 69.8(3) . . ?
C6 C7 Fe1 69.2(3) . . ?
C8 C7 H7A 125.9 . . ?
C6 C7 H7A 125.9 . . ?
Fe1 C7 H7A 126.6 . . ?
C9 C8 C7 108.5(4) . . ?
C9 C8 Fe1 70.0(3) . . ?
C7 C8 Fe1 69.7(2) . . ?
C9 C8 H8A 125.8 . . ?
C7 C8 H8A 125.8 . . ?
Fe1 C8 H8A 126.1 . . ?
C8 C9 C10 108.3(4) . . ?
C8 C9 Fe1 69.7(2) . . ?
C10 C9 Fe1 69.4(2) . . ?
C8 C9 H9A 125.9 . . ?
C10 C9 H9A 125.9 . . ?
Fe1 C9 H9A 126.6 . . ?
C6 C10 C9 108.3(4) . . ?
C6 C10 Fe1 69.5(2) . . ?
C9 C10 Fe1 69.8(3) . . ?
C6 C10 H10A 125.9 . . ?
C9 C10 H10A 125.9 . . ?
Fe1 C10 H10A 126.4 . . ?
N1 C11 C12 120.1(4) . . ?
N1 C11 C6 119.3(4) . . ?
C12 C11 C6 120.5(4) . . ?
C13 C12 C11 120.9(4) . . ?
C13 C12 H12A 119.6 . . ?
C11 C12 H12A 119.6 . . ?
C12 C13 C14 119.3(4) . . ?
C12 C13 H13A 120.4 . . ?
C14 C13 H13A 120.4 . . ?
C13 C14 C15 117.6(5) . . ?
C13 C14 H14A 121.2 . . ?
C15 C14 H14A 121.2 . . ?
N1 C15 C14 123.0(4) . . ?
N1 C15 H15A 118.5 . . ?
C14 C15 H15A 118.5 . . ?
C17 C16 C21 118.9(4) . . ?
C17 C16 P1 120.5(3) . . ?
C21 C16 P1 120.6(3) . . ?
C18 C17 C16 120.4(4) . . ?
C18 C17 H17A 119.8 . . ?
C16 C17 H17A 119.8 . . ?
C19 C18 C17 120.9(4) . . ?
C19 C18 H18A 119.6 . . ?
C17 C18 H18A 119.6 . . ?
C18 C19 C20 119.1(4) . . ?
C18 C19 H19A 120.5 . . ?
C20 C19 H19A 120.5 . . ?
C21 C20 C19 120.5(4) . . ?
C21 C20 H20A 119.8 . . ?
C19 C20 H20A 119.8 . . ?
C20 C21 C16 120.2(5) . . ?
C20 C21 H21A 119.9 . . ?
C16 C21 H21A 119.9 . . ?
C27 C22 C23 118.8(4) . . ?
C27 C22 P1 122.9(4) . . ?
C23 C22 P1 118.2(3) . . ?
C22 C23 C24 121.7(5) . . ?
C22 C23 H23A 119.1 . . ?
C24 C23 H23A 119.1 . . ?
C25 C24 C23 118.7(6) . . ?
C25 C24 H24A 120.6 . . ?
C23 C24 H24A 120.6 . . ?
C26 C25 C24 120.5(5) . . ?
C26 C25 H25A 119.7 . . ?
C24 C25 H25A 119.7 . . ?
C25 C26 C27 120.2(5) . . ?
C25 C26 H26A 119.9 . . ?
C27 C26 H26A 119.9 . . ?
C22 C27 C26 120.0(5) . . ?
C22 C27 H27A 120.0 . . ?
C26 C27 H27A 120.0 . . ?
C11 N1 C15 118.8(4) . . ?
C11 N1 Cd1 131.8(3) . . ?
C15 N1 Cd1 107.6(3) . . ?
C1 P1 C16 105.95(19) . . ?
C1 P1 C22 104.95(19) . . ?
C16 P1 C22 105.70(19) . . ?
C1 P1 Cd1 104.99(14) . . ?
C16 P1 Cd1 117.71(15) . . ?
C22 P1 Cd1 116.36(13) . . ?
C1 Fe1 C2 41.72(17) . . ?
C1 Fe1 C5 41.41(16) . . ?
C2 Fe1 C5 69.38(18) . . ?
C1 Fe1 C6 126.92(17) . . ?
C2 Fe1 C6 164.82(18) . . ?
C5 Fe1 C6 108.61(18) . . ?
C1 Fe1 C7 108.96(17) . . ?
C2 Fe1 C7 126.07(19) . . ?
C5 Fe1 C7 122.83(18) . . ?
C6 Fe1 C7 41.47(17) . . ?
C1 Fe1 C10 163.93(18) . . ?
C2 Fe1 C10 152.63(18) . . ?
C5 Fe1 C10 125.46(19) . . ?
C6 Fe1 C10 40.82(18) . . ?
C7 Fe1 C10 68.67(19) . . ?
C1 Fe1 C8 120.84(19) . . ?
C2 Fe1 C8 106.7(2) . . ?
C5 Fe1 C8 157.35(19) . . ?
C6 Fe1 C8 69.02(19) . . ?
C7 Fe1 C8 40.46(19) . . ?
C10 Fe1 C8 68.4(2) . . ?
C1 Fe1 C4 69.07(17) . . ?
C2 Fe1 C4 68.3(2) . . ?
C5 Fe1 C4 40.81(18) . . ?
C6 Fe1 C4 120.67(19) . . ?
C7 Fe1 C4 157.55(19) . . ?
C10 Fe1 C4 106.71(19) . . ?
C8 Fe1 C4 160.2(2) . . ?
C1 Fe1 C9 154.5(2) . . ?
C2 Fe1 C9 118.0(2) . . ?
C5 Fe1 C9 161.6(2) . . ?
C6 Fe1 C9 68.79(19) . . ?
C7 Fe1 C9 68.1(2) . . ?
C10 Fe1 C9 40.8(2) . . ?
C8 Fe1 C9 40.3(2) . . ?
C4 Fe1 C9 123.6(2) . . ?
C1 Fe1 C3 68.99(17) . . ?
C2 Fe1 C3 40.21(19) . . ?
C5 Fe1 C3 68.65(18) . . ?
C6 Fe1 C3 154.31(18) . . ?
C7 Fe1 C3 161.45(19) . . ?
C10 Fe1 C3 118.52(19) . . ?
C8 Fe1 C3 123.6(2) . . ?
C4 Fe1 C3 40.4(2) . . ?
C9 Fe1 C3 105.4(2) . . ?
N1 Cd1 P1 121.60(9) . . ?
N1 Cd1 I1 102.22(9) . . ?
P1 Cd1 I1 115.64(3) . . ?
N1 Cd1 I2 96.02(8) . . ?
P1 Cd1 I2 103.49(3) . . ?
I1 Cd1 I2 116.990(15) . . ?

loop_
_geom_bond_atom_site_label_1
_geom_bond_atom_site_label_2
_geom_bond_distance
_geom_bond_site_symmetry_2
_geom_bond_publ_flag
C1 C5 1.436(6) . ?
C1 C2 1.446(6) . ?
C1 P1 1.791(4) . ?
C1 Fe1 2.029(4) . ?
C2 C3 1.406(7) . ?
C2 Fe1 2.032(5) . ?
C2 H2A 0.9500 . ?
C3 C4 1.421(7) . ?
C3 Fe1 2.057(5) . ?
C3 H3A 0.9500 . ?
C4 C5 1.425(6) . ?
C4 Fe1 2.054(5) . ?
C4 H4A 0.9500 . ?
C5 Fe1 2.034(4) . ?
C5 H5A 0.9500 . ?
C6 C10 1.429(6) . ?
C6 C7 1.450(6) . ?
C6 C11 1.466(6) . ?
C6 Fe1 2.047(5) . ?
C7 C8 1.418(7) . ?
C7 Fe1 2.049(5) . ?
C7 H7A 0.9500 . ?
C8 C9 1.413(8) . ?
C8 Fe1 2.051(4) . ?
C8 H8A 0.9500 . ?
C9 C10 1.431(7) . ?
C9 Fe1 2.055(4) . ?
C9 H9A 0.9500 . ?
C10 Fe1 2.050(5) . ?
C10 H10A 0.9500 . ?
C11 N1 1.348(5) . ?
C11 C12 1.392(6) . ?
C12 C13 1.370(7) . ?
C12 H12A 0.9500 . ?
C13 C14 1.383(8) . ?
C13 H13A 0.9500 . ?
C14 C15 1.392(6) . ?
C14 H14A 0.9500 . ?
C15 N1 1.352(6) . ?
C15 H15A 0.9500 . ?
C16 C17 1.386(6) . ?
C16 C21 1.400(6) . ?
C16 P1 1.822(4) . ?
C17 C18 1.380(6) . ?
C17 H17A 0.9500 . ?
C18 C19 1.378(7) . ?
C18 H18A 0.9500 . ?
C19 C20 1.394(8) . ?
C19 H19A 0.9500 . ?
C20 C21 1.377(7) . ?
C20 H20A 0.9500 . ?
C21 H21A 0.9500 . ?
C22 C27 1.380(6) . ?
C22 C23 1.385(6) . ?
C22 P1 1.832(4) . ?
C23 C24 1.387(7) . ?
C23 H23A 0.9500 . ?
C24 C25 1.381(9) . ?
C24 H24A 0.9500 . ?
C25 C26 1.376(9) . ?
C25 H25A 0.9500 . ?
C26 C27 1.396(8) . ?
C26 H26A 0.9500 . ?
C27 H27A 0.9500 . ?
N1 Cd1 2.375(3) . ?
P1 Cd1 2.5932(11) . ?
Cd1 I1 2.7326(4) . ?
Cd1 I2 2.7520(5) . ?
